data_2205323
loop_
_publ_author_name
'Lucas, Nigel T.'
'Humphrey, Mark G.'
'Willis, Anthony C.'

_publ_section_title
;[\m~8~-\h^4^-2,5-Bis(oct-1-ynyl)thiophene]bis[octacarbonylbis(\h^5^-methylcyclopentadienyl)-<i>tetrahedro</i>-diiridiumdimolybdenum]
 dichloromethane hemisolvate
;
_journal_issue 3
_journal_name_full 'Acta Crystallographica Section E'
_journal_page_first m463
_journal_page_last m464
_journal_paper_doi 10.1107/S160053680500214X
_journal_volume 61
_journal_year 2005
_chemical_formula_iupac '[Mo4 Ir4 (C6 H7)4 (C20 H28 S)2 (C O)16], 0.5C H2 Cl2'
_chemical_formula_moiety 'C60 H56 Ir4 Mo4 O16 S, 0.5C H2 Cl2'
_chemical_formula_sum 'C60.5 H57 Cl Ir4 Mo4 O16 S'
_chemical_formula_weight 2260.26
_space_group_IT_number 14
_symmetry_cell_setting monoclinic
_symmetry_space_group_name_Hall '-P 2ybc'
_symmetry_space_group_name_H-M 'P 1 21/c 1'
_cell_angle_alpha 90
_cell_angle_beta 104.6701(5)
_cell_angle_gamma 90
_cell_formula_units_Z 4
_cell_length_a 9.9141(2)
_cell_length_b 43.1674(8)
_cell_length_c 15.7682(3)
_cell_measurement_reflns_used 138312
_cell_measurement_temperature 473.2
_cell_measurement_theta_max 25.028
_cell_measurement_theta_min 4.076
_cell_volume 6528.3(2)
_computing_cell_refinement
;
Scalepack (Otwinowski & Minor 1997)
;
_computing_data_collection 'COLLECT (Nonius, 1997)'
_computing_data_reduction
;
Denzo (Otwinowski & Minor, 1997) and Scalepack
;
_computing_molecular_graphics 'program (reference?)'
_computing_publication_material TEXSAN
_computing_structure_refinement 'TEXSAN (Molecular Structure Corporation, 1997)'
_computing_structure_solution
;
DIRDIF92 PATTY (Beurskens <i>et al.</i>, 1992)
;
_diffrn_ambient_temperature 200
_diffrn_measured_fraction_theta_full 1.0
_diffrn_measured_fraction_theta_max 0.99
_diffrn_measurement_device_type 'Nonius KappaCCD'
_diffrn_measurement_method '\f and \w scans'
_diffrn_radiation_monochromator graphite
_diffrn_radiation_source 'fine-focus sealed tube'
_diffrn_radiation_type 'Mo K\a'
_diffrn_radiation_wavelength 0.7107
_diffrn_reflns_av_R_equivalents 0.05705
_diffrn_reflns_av_sigmaI/netI 0.080
_diffrn_reflns_limit_h_max 11
_diffrn_reflns_limit_h_min -11
_diffrn_reflns_limit_k_max 51
_diffrn_reflns_limit_k_min -50
_diffrn_reflns_limit_l_max 18
_diffrn_reflns_limit_l_min -18
_diffrn_reflns_number 73643
_diffrn_reflns_reduction_process 'Lp corrections applied'
_diffrn_reflns_theta_full 25.1
_diffrn_reflns_theta_max 25.00
_diffrn_reflns_theta_min 4.10
_diffrn_standards_decay_% 0.00
_diffrn_standards_interval_count 0
_diffrn_standards_number 0
_exptl_absorpt_coefficient_mu 9.020
_exptl_absorpt_correction_T_max 0.702
_exptl_absorpt_correction_T_min 0.315
_exptl_absorpt_correction_type integration
_exptl_absorpt_process_details
;
[Gaussian (Coppens, 1970) implemented in  maXus (Mackay <i>et al.</i>,
1999)]
;
_exptl_crystal_colour red-brown
_exptl_crystal_density_diffrn 2.300
_exptl_crystal_density_meas ?
_exptl_crystal_description block
_exptl_crystal_F_000 4228.00
_exptl_crystal_size_max 0.18
_exptl_crystal_size_mid 0.11
_exptl_crystal_size_min 0.04
_refine_diff_density_max 1.63
_refine_diff_density_min -1.07
_refine_ls_extinction_method none
_refine_ls_goodness_of_fit_all 0.970
_refine_ls_goodness_of_fit_ref 1.000
_refine_ls_hydrogen_treatment constr
_refine_ls_matrix_type full
_refine_ls_number_constraints 0
_refine_ls_number_parameters 793
_refine_ls_number_reflns 9300
_refine_ls_number_restraints 3
_refine_ls_R_factor_all 0.0378
_refine_ls_R_factor_gt 0.0263
_refine_ls_shift/su_max 0.0125
_refine_ls_shift/su_mean 0.2730
_refine_ls_structure_factor_coef F
_refine_ls_weighting_details
;
w = 1/[\s^2^(Fo) + 0.0001|Fo|^2^]
;
_refine_ls_weighting_scheme sigma
_refine_ls_wR_factor_all 0.0365
_refine_ls_wR_factor_ref 0.0337
_reflns_number_gt 9300
_reflns_number_total 11612
_reflns_threshold_expression I>2\s(I)
_cod_data_source_file ob6455.cif
_cod_data_source_block I
_cod_original_sg_symbol_Hall ' -P 2ybc '
_cod_original_sg_symbol_H-M 'P 21/c '
_cod_original_formula_sum 'C60.5 H57 Cl1 Ir4 Mo4 O16 S'
_cod_database_code 2205323
_cod_database_fobs_code 2205323

loop_
_symmetry_equiv_pos_as_xyz
'   +x,   +y,   +z'
'   -x,1/2+y,1/2-z'
'   -x,   -y,   -z'
'   +x,1/2-y,1/2+z'

loop_
_atom_site_label
_atom_site_fract_x
_atom_site_fract_y
_atom_site_fract_z
_atom_site_U_iso_or_equiv
_atom_site_adp_type
_atom_site_calc_flag
_atom_site_refinement_flags
_atom_site_occupancy
Ir11 0.36581(3) 0.192171(7) -0.14025(2) 0.03083(8) Uani d . 1.000
Ir12 0.52594(3) 0.207524(6) 0.01936(2) 0.02808(8) Uani d . 1.000
Ir21 0.16583(3) 0.073514(6) 0.43368(2) 0.02867(8) Uani d . 1.000
Ir22 0.07724(3) 0.081953(6) 0.25896(2) 0.02622(7) Uani d . 1.000
Mo11 0.51536(6) 0.144790(10) -0.03588(4) 0.0296(2) Uani d . 1.000
Mo12 0.23688(6) 0.216350(10) -0.01414(4) 0.0287(2) Uani d . 1.000
Mo21 0.35570(6) 0.063550(10) 0.32921(4) 0.0308(2) Uani d . 1.000
Mo22 0.07957(6) 0.132920(10) 0.37072(4) 0.0265(2) Uani d . 1.000
Cl1 0.7660(10) 0.03140(10) -0.0081(4) 0.136(3) Uani d . 0.500
Cl2 0.7640(10) -0.0305(2) 0.0416(8) 0.208(5) Uani d . 0.500
S1 0.2648(2) 0.13184(4) 0.14160(10) 0.0353(5) Uani d . 1.000
O101 0.2034(7) 0.1692(2) -0.3197(3) 0.069(2) Uani d . 1.000
O102 0.4863(7) 0.2407(2) -0.2392(4) 0.076(2) Uani d . 1.000
O103 0.7095(5) 0.22290(10) 0.1999(3) 0.049(2) Uani d . 1.000
O104 0.6931(6) 0.25400(10) -0.0577(4) 0.054(2) Uani d . 1.000
O105 0.6092(6) 0.16030(10) -0.2028(3) 0.060(2) Uani d . 1.000
O106 0.8047(5) 0.16800(10) 0.0680(4) 0.050(2) Uani d . 1.000
O107 0.1400(6) 0.24380(10) -0.2012(3) 0.057(2) Uani d . 1.000
O108 0.4195(5) 0.27510(10) 0.0386(4) 0.064(2) Uani d . 1.000
O201 0.2641(6) 0.0674(2) 0.6318(3) 0.065(2) Uani d . 1.000
O202 -0.0574(6) 0.02510(10) 0.4350(4) 0.059(2) Uani d . 1.000
O203 -0.0090(5) 0.09120(10) 0.0612(3) 0.061(2) Uani d . 1.000
O204 -0.1590(6) 0.03510(10) 0.2361(4) 0.064(2) Uani d . 1.000
O205 0.3381(6) 0.01210(10) 0.4630(4) 0.056(2) Uani d . 1.000
O206 0.1766(6) 0.02030(10) 0.1885(4) 0.065(2) Uani d . 1.000
O207 -0.0749(6) 0.10470(10) 0.5002(3) 0.055(2) Uani d . 1.000
O208 -0.1992(5) 0.11960(10) 0.2370(3) 0.053(2) Uani d . 1.000
C01 0.8720(10) -0.0016(3) 0.0180(10) 0.120(9) Uani d D 0.500
C101 0.2584(8) 0.1768(2) -0.2500(5) 0.041(2) Uani d . 1.000
C102 0.4451(8) 0.2224(2) -0.2009(5) 0.047(2) Uani d . 1.000
C103 0.6330(7) 0.2164(2) 0.1346(4) 0.033(2) Uani d . 1.000
C104 0.6327(8) 0.2360(2) -0.0287(4) 0.036(2) Uani d . 1.000
C105 0.5534(8) 0.1600(2) -0.1465(5) 0.042(2) Uani d . 1.000
C106 0.6879(7) 0.1658(2) 0.0300(5) 0.035(2) Uani d . 1.000
C107 0.1971(8) 0.2300(2) -0.1381(5) 0.041(2) Uani d . 1.000
C108 0.3785(7) 0.2498(2) 0.0195(5) 0.039(2) Uani d . 1.000
C109 0.4370(8) 0.0936(2) -0.0606(6) 0.054(2) Uani d . 1.000
C110 0.4960(10) 0.0973(2) 0.0288(6) 0.056(2) Uani d . 1.000
C111 0.6364(9) 0.1040(2) 0.0413(5) 0.051(2) Uani d . 1.000
C112 0.6648(8) 0.1045(2) -0.0428(5) 0.043(2) Uani d . 1.000
C113 0.5392(9) 0.0973(2) -0.1051(5) 0.048(2) Uani d . 1.000
C114 0.5230(10) 0.0909(2) -0.2004(6) 0.098(4) Uani d . 1.000
C115 0.0381(7) 0.2465(2) -0.0278(5) 0.040(2) Uani d . 1.000
C116 0.1227(8) 0.2523(2) 0.0565(5) 0.045(2) Uani d . 1.000
C117 0.1397(7) 0.2243(2) 0.1038(5) 0.038(2) Uani d . 1.000
C118 0.0627(7) 0.2012(2) 0.0498(5) 0.036(2) Uani d . 1.000
C119 -0.0032(7) 0.2147(2) -0.0335(5) 0.039(2) Uani d . 1.000
C120 -0.1032(8) 0.1997(2) -0.1099(5) 0.055(3) Uani d . 1.000
C121 -0.116(2) 0.0408(3) -0.3417(8) 0.125(5) Uani d . 1.000
C122 -0.1040(10) 0.0587(2) -0.2590(7) 0.073(3) Uani d . 1.000
C123 -0.0102(9) 0.0865(2) -0.2505(5) 0.053(2) Uani d . 1.000
C124 0.0168(8) 0.1035(2) -0.1636(5) 0.044(2) Uani d . 1.000
C125 0.1196(7) 0.1306(2) -0.1558(4) 0.035(2) Uani d . 1.000
C126 0.1759(7) 0.1416(2) -0.0613(4) 0.031(2) Uani d . 1.000
C127 0.2945(7) 0.1655(2) -0.0479(4) 0.0290(10) Uani d . 1.000
C128 0.3795(7) 0.1739(2) 0.0408(4) 0.027(2) Uani d . 1.000
C129 0.3695(6) 0.1628(2) 0.1261(4) 0.026(2) Uani d . 1.000
C130 0.4312(7) 0.1745(2) 0.2065(4) 0.037(2) Uani d . 1.000
C201 0.2334(7) 0.0710(2) 0.5579(5) 0.039(2) Uani d . 1.000
C202 0.0272(8) 0.0430(2) 0.4355(5) 0.036(2) Uani d . 1.000
C203 0.0291(7) 0.0891(2) 0.1357(5) 0.036(2) Uani d . 1.000
C204 -0.0723(8) 0.0527(2) 0.2442(5) 0.041(2) Uani d . 1.000
C205 0.3213(8) 0.0342(2) 0.4189(5) 0.039(2) Uani d . 1.000
C206 0.2177(8) 0.0400(2) 0.2377(5) 0.044(2) Uani d . 1.000
C207 -0.0001(7) 0.1088(2) 0.4542(5) 0.035(2) Uani d . 1.000
C208 -0.0833(7) 0.1183(2) 0.2787(4) 0.034(2) Uani d . 1.000
C209 0.5749(8) 0.0407(2) 0.3802(5) 0.050(2) Uani d . 1.000
C210 0.5960(8) 0.0721(2) 0.3674(6) 0.053(2) Uani d . 1.000
C211 0.5461(8) 0.0784(2) 0.2784(6) 0.050(2) Uani d . 1.000
C212 0.4919(8) 0.0509(2) 0.2347(5) 0.050(2) Uani d . 1.000
C213 0.5109(8) 0.0268(2) 0.2987(6) 0.050(2) Uani d . 1.000
C214 0.4870(10) -0.0060(2) 0.2840(8) 0.085(4) Uani d . 1.000
C215 -0.0153(9) 0.1799(2) 0.3163(5) 0.049(2) Uani d . 1.000
C216 0.1290(10) 0.1845(2) 0.3511(7) 0.063(2) Uani d . 1.000
C217 0.1605(9) 0.1795(2) 0.4402(7) 0.063(3) Uani d . 1.000
C218 0.0350(8) 0.1715(2) 0.4626(5) 0.043(2) Uani d . 1.000
C219 -0.0749(8) 0.1720(2) 0.3847(5) 0.036(2) Uani d . 1.000
C220 -0.2247(8) 0.1685(2) 0.3810(6) 0.054(2) Uani d . 1.000
C221 0.8180(10) 0.2029(2) 0.6421(6) 0.075(3) Uani d . 1.000
C222 0.7942(8) 0.1683(2) 0.6434(5) 0.049(2) Uani d . 1.000
C223 0.6476(7) 0.1582(2) 0.5958(4) 0.041(2) Uani d . 1.000
C224 0.6337(7) 0.1240(2) 0.5897(4) 0.041(2) Uani d . 1.000
C225 0.4865(7) 0.1114(2) 0.5484(4) 0.040(2) Uani d . 1.000
C226 0.4248(7) 0.1247(2) 0.4581(4) 0.030(2) Uani d . 1.000
C227 0.2975(6) 0.1078(2) 0.4004(4) 0.0270(10) Uani d . 1.000
C228 0.2498(6) 0.11250(10) 0.3066(4) 0.0250(10) Uani d . 1.000
C229 0.3098(6) 0.1348(2) 0.2548(4) 0.027(2) Uani d . 1.000
C230 0.3992(7) 0.1587(2) 0.2776(4) 0.039(2) Uani d . 1.000
H01a 0.9067 -0.0076 -0.0307 0.145 Uiso d . 0.500
H01b 0.9476 0.0022 0.0671 0.145 Uiso d . 0.500
H109 0.3417 0.0892 -0.0868 0.064 Uiso c . 1.000
H110 0.4477 0.0956 0.0737 0.067 Uiso c . 1.000
H111 0.7018 0.1076 0.0959 0.061 Uiso c . 1.000
H112 0.7520 0.1089 -0.0548 0.052 Uiso c . 1.000
H114a 0.5348 0.0694 -0.2087 0.118 Uiso c . 1.000
H114b 0.5915 0.1022 -0.2202 0.118 Uiso c . 1.000
H114c 0.4328 0.0971 -0.2327 0.118 Uiso c . 1.000
H115 0.0123 0.2613 -0.0736 0.048 Uiso c . 1.000
H116 0.1618 0.2717 0.0779 0.054 Uiso c . 1.000
H117 0.1940 0.2214 0.1623 0.046 Uiso c . 1.000
H118 0.0554 0.1802 0.0658 0.043 Uiso c . 1.000
H120c -0.1007 0.2102 -0.1623 0.066 Uiso c . 1.000
H120b -0.0773 0.1786 -0.1139 0.066 Uiso c . 1.000
H120a -0.1948 0.2006 -0.1017 0.066 Uiso c . 1.000
H121b -0.0267 0.0330 -0.3431 0.150 Uiso c . 1.000
H121a -0.1785 0.0240 -0.3439 0.150 Uiso c . 1.000
H121c -0.1498 0.0540 -0.3907 0.150 Uiso c . 1.000
H122a -0.1942 0.0655 -0.2574 0.088 Uiso c . 1.000
H122b -0.0677 0.0453 -0.2107 0.088 Uiso c . 1.000
H123b 0.0770 0.0798 -0.2585 0.063 Uiso c . 1.000
H123a -0.0518 0.1007 -0.2955 0.063 Uiso c . 1.000
H124a -0.0694 0.1113 -0.1568 0.053 Uiso c . 1.000
H124b 0.0538 0.0891 -0.1180 0.053 Uiso c . 1.000
H125a 0.0730 0.1474 -0.1898 0.042 Uiso c . 1.000
H125b 0.1957 0.1242 -0.1779 0.042 Uiso c . 1.000
H126b 0.2097 0.1240 -0.0260 0.037 Uiso c . 1.000
H126a 0.1011 0.1507 -0.0424 0.037 Uiso c . 1.000
H130 0.4915 0.1919 0.2144 0.044 Uiso c . 1.000
H209 0.5995 0.0302 0.4350 0.060 Uiso c . 1.000
H210 0.6373 0.0866 0.4117 0.064 Uiso c . 1.000
H211 0.5481 0.0981 0.2516 0.060 Uiso c . 1.000
H212 0.4502 0.0488 0.1737 0.061 Uiso c . 1.000
H214b 0.4129 -0.0091 0.2329 0.102 Uiso c . 1.000
H214c 0.4619 -0.0149 0.3331 0.102 Uiso c . 1.000
H214a 0.5690 -0.0156 0.2764 0.102 Uiso c . 1.000
H215 -0.0639 0.1819 0.2563 0.059 Uiso c . 1.000
H216 0.1933 0.1902 0.3184 0.076 Uiso c . 1.000
H217 0.2503 0.1811 0.4796 0.076 Uiso c . 1.000
H218 0.0261 0.1666 0.5197 0.051 Uiso c . 1.000
H220b -0.2352 0.1639 0.4379 0.065 Uiso c . 1.000
H220c -0.2629 0.1521 0.3421 0.065 Uiso c . 1.000
H220a -0.2723 0.1872 0.3606 0.065 Uiso c . 1.000
H221a 0.9080 0.2077 0.6784 0.090 Uiso c . 1.000
H221c 0.8130 0.2094 0.5837 0.090 Uiso c . 1.000
H221b 0.7492 0.2134 0.6633 0.090 Uiso c . 1.000
H222b 0.8115 0.1619 0.7028 0.059 Uiso c . 1.000
H222a 0.8583 0.1584 0.6165 0.059 Uiso c . 1.000
H223b 0.5839 0.1659 0.6267 0.049 Uiso c . 1.000
H223a 0.6255 0.1665 0.5383 0.049 Uiso c . 1.000
H224a 0.6935 0.1167 0.5555 0.049 Uiso c . 1.000
H224b 0.6634 0.1158 0.6473 0.049 Uiso c . 1.000
H225b 0.4276 0.1166 0.5853 0.048 Uiso c . 1.000
H225a 0.4915 0.0895 0.5438 0.048 Uiso c . 1.000
H226a 0.4959 0.1247 0.4275 0.036 Uiso c . 1.000
H226b 0.3976 0.1454 0.4654 0.036 Uiso c . 1.000
H230 0.4375 0.1646 0.3369 0.046 Uiso c . 1.000

loop_
_atom_site_aniso_label
_atom_site_aniso_U_11
_atom_site_aniso_U_22
_atom_site_aniso_U_33
_atom_site_aniso_U_12
_atom_site_aniso_U_13
_atom_site_aniso_U_23
Ir11 0.0336(2) 0.0378(2) 0.02130(10) -0.00250(10) 0.00720(10) 0.00580(10)
Ir12 0.02740(10) 0.0314(2) 0.02570(10) -0.00370(10) 0.00720(10) 0.00410(10)
Ir21 0.0298(2) 0.0316(2) 0.02460(10) -0.00120(10) 0.00680(10) 0.00830(10)
Ir22 0.02720(10) 0.0272(2) 0.02340(10) -0.00310(10) 0.00480(10) 0.00120(10)
Mo11 0.0315(3) 0.0342(4) 0.0236(3) 0.0013(3) 0.0079(3) 0.0012(3)
Mo12 0.0280(3) 0.0315(4) 0.0264(3) 0.0001(3) 0.0065(3) 0.0045(3)
Mo21 0.0304(3) 0.0318(4) 0.0310(3) 0.0046(3) 0.0094(3) 0.0074(3)
Mo22 0.0275(3) 0.0275(3) 0.0234(3) -0.0015(3) 0.0041(2) 0.0011(3)
Cl1 0.232(9) 0.053(4) 0.098(5) 0.027(5) -0.007(5) 0.003(3)
Cl2 0.240(10) 0.084(6) 0.260(10) -0.060(6) -0.010(9) 0.079(7)
S1 0.0450(10) 0.0390(10) 0.0209(9) -0.0156(9) 0.0060(8) 0.0013(8)
O101 0.087(5) 0.090(5) 0.026(2) -0.028(4) 0.008(3) 0.000(3)
O102 0.086(5) 0.081(5) 0.064(4) -0.028(4) 0.027(4) 0.032(3)
O103 0.046(3) 0.060(4) 0.036(3) -0.007(3) 0.001(2) -0.002(3)
O104 0.063(4) 0.046(4) 0.060(4) -0.020(3) 0.030(3) 0.009(3)
O105 0.062(4) 0.088(5) 0.039(3) 0.014(3) 0.028(3) 0.009(3)
O106 0.031(2) 0.052(4) 0.064(4) 0.001(3) 0.006(2) 0.003(3)
O107 0.072(4) 0.058(4) 0.038(3) 0.020(3) 0.010(3) 0.020(3)
O108 0.038(3) 0.038(3) 0.107(5) 0.000(3) 0.003(3) -0.015(3)
O201 0.059(4) 0.102(5) 0.032(2) -0.020(4) 0.007(3) 0.019(3)
O202 0.060(4) 0.054(4) 0.065(4) -0.021(3) 0.021(3) 0.017(3)
O203 0.046(3) 0.099(5) 0.031(2) -0.028(3) -0.002(3) 0.005(3)
O204 0.063(4) 0.066(4) 0.061(4) -0.041(3) 0.012(3) -0.008(3)
O205 0.058(4) 0.041(3) 0.076(4) 0.017(3) 0.030(3) 0.032(3)
O206 0.066(4) 0.052(4) 0.070(4) 0.011(3) 0.006(3) -0.031(3)
O207 0.066(4) 0.057(4) 0.060(4) 0.014(3) 0.048(3) 0.019(3)
O208 0.031(2) 0.072(4) 0.046(3) 0.011(3) -0.007(2) -0.021(3)
C01 0.15(2) 0.070(10) 0.10(2) 0.001(6) -0.040(10) -0.050(10)
C101 0.053(5) 0.043(5) 0.029(3) -0.010(4) 0.011(3) 0.004(3)
C102 0.047(5) 0.058(5) 0.035(4) -0.010(4) 0.010(4) 0.008(4)
C103 0.032(4) 0.038(4) 0.030(3) -0.003(3) 0.011(2) 0.005(3)
C104 0.042(4) 0.034(4) 0.032(4) -0.006(3) 0.008(3) -0.003(3)
C105 0.049(5) 0.047(5) 0.030(4) 0.002(4) 0.013(3) 0.010(3)
C106 0.029(3) 0.038(4) 0.044(4) -0.001(3) 0.018(3) 0.003(3)
C107 0.051(5) 0.044(5) 0.028(3) 0.001(4) 0.010(3) 0.003(3)
C108 0.028(4) 0.038(3) 0.050(5) 0.002(2) 0.006(3) 0.000(4)
C109 0.044(5) 0.033(5) 0.081(5) -0.001(4) 0.013(4) 0.004(5)
C110 0.079(5) 0.034(5) 0.070(4) 0.013(4) 0.051(4) 0.015(4)
C111 0.074(4) 0.031(4) 0.035(4) 0.009(4) -0.011(4) 0.001(4)
C112 0.037(4) 0.042(5) 0.053(4) 0.012(4) 0.013(3) 0.001(4)
C113 0.058(4) 0.042(5) 0.037(4) 0.005(4) -0.001(3) -0.014(4)
C114 0.170(10) 0.073(8) 0.041(4) 0.004(8) 0.006(7) -0.033(5)
C115 0.036(4) 0.045(4) 0.042(4) 0.017(3) 0.013(3) 0.006(4)
C116 0.050(5) 0.037(4) 0.049(4) 0.004(4) 0.017(3) -0.011(3)
C117 0.038(4) 0.046(4) 0.032(4) 0.005(3) 0.013(3) -0.003(3)
C118 0.031(4) 0.038(4) 0.043(4) -0.002(3) 0.019(3) 0.003(3)
C119 0.026(4) 0.051(4) 0.042(3) 0.000(3) 0.015(3) 0.000(3)
C120 0.036(5) 0.080(7) 0.045(5) -0.012(4) 0.004(3) -0.003(4)
C121 0.22(2) 0.080(9) 0.083(8) -0.070(10) 0.050(10) -0.040(6)
C122 0.075(7) 0.065(7) 0.075(6) -0.029(5) 0.012(6) -0.019(5)
C123 0.064(6) 0.052(5) 0.040(4) -0.006(4) 0.008(4) -0.011(4)
C124 0.049(5) 0.048(5) 0.038(4) -0.014(3) 0.014(4) -0.006(3)
C125 0.039(4) 0.041(4) 0.024(3) -0.003(3) 0.006(3) -0.003(3)
C126 0.033(4) 0.036(4) 0.023(3) -0.003(3) 0.004(3) -0.003(3)
C127 0.031(2) 0.030(2) 0.025(3) 0.001(2) 0.004(2) 0.003(2)
C128 0.030(3) 0.028(3) 0.024(2) 0.003(2) 0.009(2) 0.003(2)
C129 0.026(3) 0.027(4) 0.026(2) 0.001(2) 0.006(3) 0.004(3)
C130 0.036(4) 0.046(5) 0.026(3) -0.011(4) 0.004(3) 0.002(3)
C201 0.032(4) 0.053(5) 0.031(2) -0.004(4) 0.007(3) 0.011(4)
C202 0.041(4) 0.037(4) 0.032(4) 0.005(2) 0.013(3) 0.015(3)
C203 0.030(4) 0.045(5) 0.030(2) -0.006(3) 0.001(3) 0.000(3)
C204 0.049(4) 0.034(4) 0.040(4) -0.010(3) 0.009(4) -0.004(4)
C205 0.040(4) 0.042(4) 0.040(4) 0.009(4) 0.015(3) 0.013(3)
C206 0.041(4) 0.044(5) 0.044(5) 0.010(3) 0.005(3) -0.003(3)
C207 0.035(4) 0.031(4) 0.038(4) 0.006(3) 0.006(3) 0.009(3)
C208 0.029(3) 0.044(4) 0.029(4) 0.003(3) 0.008(2) -0.006(3)
C209 0.029(4) 0.065(4) 0.056(4) 0.017(4) 0.012(4) 0.024(4)
C210 0.035(4) 0.061(4) 0.067(4) 0.001(4) 0.018(4) 0.002(5)
C211 0.033(4) 0.052(5) 0.071(4) 0.008(4) 0.026(4) 0.021(4)
C212 0.043(5) 0.060(5) 0.055(5) 0.015(4) 0.023(4) 0.008(3)
C213 0.043(5) 0.043(4) 0.068(4) 0.011(4) 0.023(4) 0.002(3)
C214 0.097(8) 0.046(4) 0.120(9) 0.016(6) 0.043(7) -0.014(6)
C215 0.074(4) 0.037(5) 0.043(5) 0.020(4) 0.025(4) 0.017(4)
C216 0.072(4) 0.024(4) 0.113(6) -0.001(4) 0.061(5) -0.001(5)
C217 0.040(5) 0.042(5) 0.106(5) -0.012(4) 0.015(5) -0.036(5)
C218 0.048(4) 0.040(5) 0.036(4) 0.006(4) 0.003(3) -0.018(4)
C219 0.044(3) 0.024(4) 0.040(3) 0.011(3) 0.007(2) -0.004(3)
C220 0.044(4) 0.053(6) 0.062(5) 0.011(4) 0.009(4) -0.008(4)
C221 0.078(7) 0.064(5) 0.070(7) -0.014(6) -0.006(6) -0.006(5)
C222 0.042(4) 0.066(5) 0.037(4) -0.010(4) 0.007(3) 0.001(4)
C223 0.039(4) 0.061(4) 0.016(3) 0.001(4) -0.005(3) 0.001(3)
C224 0.031(3) 0.061(4) 0.025(4) -0.001(4) -0.004(3) 0.010(4)
C225 0.033(4) 0.057(5) 0.028(3) -0.006(3) 0.002(3) 0.007(3)
C226 0.027(3) 0.038(4) 0.025(3) -0.006(3) 0.005(3) -0.001(3)
C227 0.026(2) 0.030(3) 0.024(3) 0.001(2) 0.003(2) 0.005(2)
C228 0.026(3) 0.026(3) 0.023(3) 0.000(2) 0.005(2) 0.003(2)
C229 0.026(3) 0.033(4) 0.021(2) 0.004(2) 0.006(3) 0.006(3)
C230 0.041(4) 0.046(5) 0.026(4) -0.017(3) 0.002(3) 0.005(3)

loop_
_atom_type_symbol
_atom_type_scat_dispersion_real
_atom_type_scat_dispersion_imag
_atom_type_scat_source
C 0.002 0.002
;International Tables for Crystallography
(1992, Vol. C, Tables 4.2.6.8 and 6.1.1.1)
;
H 0.000 0.000
;International Tables for Crystallography
(1992, Vol. C, Table 6.1.1.2)
;
Ir -2.066 7.990
;International Tables for Crystallography
(1992, Vol. C, Tables 4.2.6.8 and 6.1.1.1)
;
Mo -1.825 0.688
;International Tables for Crystallography
(1992, Vol. C, Tables 4.2.6.8 and 6.1.1.1)
;
O 0.008 0.006
;International Tables for Crystallography
(1992, Vol. C, Tables 4.2.6.8 and 6.1.1.1)
;
S 0.110 0.124
;International Tables for Crystallography
(1992, Vol. C, Tables 4.2.6.8 and 6.1.1.1)
;
Cl 0.132 0.159
;International Tables for Crystallography
(1992, Vol. C, Tables 4.2.6.8 and 6.1.1.1)
;

loop_
_geom_angle_atom_site_label_1
_geom_angle_atom_site_label_2
_geom_angle_atom_site_label_3
_geom_angle
_geom_angle_publ_flag
Ir12 Ir11 Mo11 62.120(10) no
Ir12 Ir11 Mo12 61.060(10) no
Ir12 Ir11 C101 173.8(2) no
Ir12 Ir11 C102 94.6(2) no
Ir12 Ir11 C105 84.2(2) no
Ir12 Ir11 C107 93.9(2) no
Ir12 Ir11 C127 73.2(2) no
Mo11 Ir11 Mo12 97.05(2) no
Mo11 Ir11 C101 111.7(2) no
Mo11 Ir11 C102 124.9(2) no
Mo11 Ir11 C105 44.3(2) no
Mo11 Ir11 C107 140.6(2) no
Mo11 Ir11 C127 54.4(2) no
Mo12 Ir11 C101 121.3(2) no
Mo12 Ir11 C102 114.8(3) no
Mo12 Ir11 C105 139.0(2) no
Mo12 Ir11 C107 43.9(2) no
Mo12 Ir11 C127 55.0(2) no
C101 Ir11 C102 89.4(3) no
C101 Ir11 C105 91.3(3) no
C101 Ir11 C107 91.1(3) no
C101 Ir11 C127 103.2(3) no
C102 Ir11 C105 87.3(3) no
C102 Ir11 C107 85.2(3) no
C102 Ir11 C127 166.8(3) no
C105 Ir11 C107 172.1(3) no
C105 Ir11 C127 96.5(3) no
C107 Ir11 C127 90.3(3) no
Ir11 Ir12 Mo11 60.780(10) no
Ir11 Ir12 Mo12 61.690(10) no
Ir11 Ir12 C103 176.5(2) no
Ir11 Ir12 C104 92.5(2) no
Ir11 Ir12 C106 96.1(2) no
Ir11 Ir12 C108 88.4(2) no
Ir11 Ir12 C128 73.6(2) no
Mo11 Ir12 Mo12 96.62(2) no
Mo11 Ir12 C103 117.1(2) no
Mo11 Ir12 C104 118.5(2) no
Mo11 Ir12 C106 43.5(2) no
Mo11 Ir12 C108 140.3(2) no
Mo11 Ir12 C128 55.1(2) no
Mo12 Ir12 C103 116.7(2) no
Mo12 Ir12 C104 118.8(2) no
Mo12 Ir12 C106 138.7(2) no
Mo12 Ir12 C108 44.3(2) no
Mo12 Ir12 C128 54.5(2) no
C103 Ir12 C104 91.0(3) no
C103 Ir12 C106 83.2(3) no
C103 Ir12 C108 92.3(3) no
C103 Ir12 C128 102.9(3) no
C104 Ir12 C106 94.8(3) no
C104 Ir12 C108 84.6(3) no
C104 Ir12 C128 166.1(3) no
C106 Ir12 C108 175.5(3) no
C106 Ir12 C128 87.1(2) no
C108 Ir12 C128 94.5(3) no
Ir22 Ir21 Mo21 61.210(10) no
Ir22 Ir21 Mo22 61.540(10) no
Ir22 Ir21 C201 175.4(2) no
Ir22 Ir21 C202 93.4(2) no
Ir22 Ir21 C205 92.8(2) no
Ir22 Ir21 C207 89.7(2) no
Ir22 Ir21 C227 73.5(2) no
Mo21 Ir21 Mo22 96.95(2) no
Mo21 Ir21 C201 118.5(2) no
Mo21 Ir21 C202 119.4(2) no
Mo21 Ir21 C205 44.0(2) no
Mo21 Ir21 C207 141.2(2) no
Mo21 Ir21 C227 54.7(2) no
Mo22 Ir21 C201 114.4(2) no
Mo22 Ir21 C202 118.7(2) no
Mo22 Ir21 C205 140.9(2) no
Mo22 Ir21 C207 44.5(2) no
Mo22 Ir21 C227 55.0(2) no
C201 Ir21 C202 90.7(3) no
C201 Ir21 C205 89.5(3) no
C201 Ir21 C207 88.4(3) no
C201 Ir21 C227 102.5(3) no
C202 Ir21 C205 89.8(3) no
C202 Ir21 C207 85.0(3) no
C202 Ir21 C227 166.8(3) no
C205 Ir21 C207 174.4(2) no
C205 Ir21 C227 91.1(3) no
C207 Ir21 C227 94.5(2) no
Ir21 Ir22 Mo21 61.750(10) no
Ir21 Ir22 Mo22 61.120(10) no
Ir21 Ir22 C203 175.4(2) no
Ir21 Ir22 C204 94.4(2) no
Ir21 Ir22 C206 89.4(2) no
Ir21 Ir22 C208 90.7(2) no
Ir21 Ir22 C228 72.5(2) no
Mo21 Ir22 Mo22 97.03(2) no
Mo21 Ir22 C203 114.5(2) no
Mo21 Ir22 C204 120.9(2) no
Mo21 Ir22 C206 44.3(2) no
Mo21 Ir22 C208 141.1(2) no
Mo21 Ir22 C228 54.4(2) no
Mo22 Ir22 C203 118.2(2) no
Mo22 Ir22 C204 118.3(2) no
Mo22 Ir22 C206 141.0(2) no
Mo22 Ir22 C208 44.1(2) no
Mo22 Ir22 C228 54.5(2) no
C203 Ir22 C204 89.8(3) no
C203 Ir22 C206 89.1(3) no
C203 Ir22 C208 91.4(3) no
C203 Ir22 C228 103.3(3) no
C204 Ir22 C206 86.8(3) no
C204 Ir22 C208 85.7(3) no
C204 Ir22 C228 166.8(3) no
C206 Ir22 C208 172.5(3) no
C206 Ir22 C228 94.2(3) no
C208 Ir22 C228 92.9(2) no
Ir11 Mo11 Ir12 57.100(10) no
Ir11 Mo11 C105 55.5(2) no
Ir11 Mo11 C106 103.4(2) no
Ir11 Mo11 C127 47.6(2) no
Ir11 Mo11 C128 68.30(10) no
Ir12 Mo11 C105 87.3(2) no
Ir12 Mo11 C106 56.1(2) no
Ir12 Mo11 C127 67.7(2) no
Ir12 Mo11 C128 47.4(2) no
C105 Mo11 C106 88.7(3) no
C105 Mo11 C127 100.7(3) no
C105 Mo11 C128 121.9(3) no
C106 Mo11 C127 122.4(3) no
C106 Mo11 C128 90.9(3) no
C127 Mo11 C128 36.7(2) no
Ir11 Mo12 Ir12 57.250(10) no
Ir11 Mo12 C107 55.1(2) no
Ir11 Mo12 C108 92.3(2) no
Ir11 Mo12 C127 47.1(2) no
Ir11 Mo12 C128 68.4(2) no
Ir12 Mo12 C107 99.5(2) no
Ir12 Mo12 C108 55.2(2) no
Ir12 Mo12 C127 67.8(2) no
Ir12 Mo12 C128 48.1(2) no
C107 Mo12 C108 89.9(3) no
C107 Mo12 C127 93.0(3) no
C107 Mo12 C128 123.2(3) no
C108 Mo12 C127 122.6(3) no
C108 Mo12 C128 98.6(3) no
C127 Mo12 C128 36.8(2) no
Ir21 Mo21 Ir22 57.040(10) no
Ir21 Mo21 C205 54.9(2) no
Ir21 Mo21 C206 93.6(2) no
Ir21 Mo21 C227 47.3(2) no
Ir21 Mo21 C228 67.30(10) no
Ir22 Mo21 C205 97.6(2) no
Ir22 Mo21 C206 55.6(2) no
Ir22 Mo21 C227 68.0(2) no
Ir22 Mo21 C228 47.9(2) no
C205 Mo21 C206 88.9(3) no
C205 Mo21 C227 94.0(3) no
C205 Mo21 C228 122.0(3) no
C206 Mo21 C227 123.4(3) no
C206 Mo21 C228 98.6(3) no
C227 Mo21 C228 35.8(2) no
Ir21 Mo22 Ir22 57.340(10) no
Ir21 Mo22 C207 54.9(2) no
Ir21 Mo22 C208 95.0(2) no
Ir21 Mo22 C227 47.7(2) no
Ir21 Mo22 C228 67.7(2) no
Ir22 Mo22 C207 93.6(2) no
Ir22 Mo22 C208 54.3(2) no
Ir22 Mo22 C227 68.1(2) no
Ir22 Mo22 C228 47.9(2) no
C207 Mo22 C208 86.1(3) no
C207 Mo22 C227 97.2(3) no
C207 Mo22 C228 122.5(3) no
C208 Mo22 C227 122.4(3) no
C208 Mo22 C228 96.1(2) no
C227 Mo22 C228 35.9(2) no
C129 S1 C229 94.7(3) no
Cl1 C01 Cl2 105.6(7) no
Cl1 C01 H01a 110.4 no
Cl1 C01 H01b 110.5 no
Cl2 C01 H01a 110.4 no
Cl2 C01 H01b 110.4 no
H01a C01 H01b 109.4 no
Ir11 C101 O101 172.8(7) no
Ir11 C102 O102 176.9(7) no
Ir12 C103 O103 172.1(6) no
Ir12 C104 O104 177.5(7) no
Ir11 C105 Mo11 80.2(3) no
Ir11 C105 O105 124.3(6) no
Mo11 C105 O105 155.5(7) no
Ir12 C106 Mo11 80.4(2) no
Ir12 C106 O106 122.5(6) no
Mo11 C106 O106 156.9(6) no
Ir11 C107 Mo12 81.0(3) no
Ir11 C107 O107 122.2(6) no
Mo12 C107 O107 156.7(6) no
Ir12 C108 Mo12 80.4(3) no
Ir12 C108 O108 123.3(5) no
Mo12 C108 O108 156.3(6) no
C110 C109 C113 109.2(7) no
C110 C109 H109 125.4 no
C113 C109 H109 125.4 no
C109 C110 C111 108.3(7) no
C109 C110 H110 125.8 no
C111 C110 H110 125.8 no
C110 C111 C112 107.4(7) no
C110 C111 H111 126.3 no
C112 C111 H111 126.3 no
C111 C112 C113 107.3(7) no
C111 C112 H112 126.4 no
C113 C112 H112 126.4 no
C109 C113 C112 107.7(7) no
C109 C113 C114 125.8(9) no
C112 C113 C114 126.2(9) no
C113 C114 H114a 109.5 no
C113 C114 H114b 109.5 no
C113 C114 H114c 109.5 no
H114a C114 H114b 109.5 no
H114a C114 H114c 109.5 no
H114b C114 H114c 109.5 no
C116 C115 C119 108.9(7) no
C116 C115 H115 125.5 no
C119 C115 H115 125.5 no
C115 C116 C117 108.1(7) no
C115 C116 H116 125.9 no
C117 C116 H116 125.9 no
C116 C117 C118 108.2(6) no
C116 C117 H117 125.9 no
C118 C117 H117 125.9 no
C117 C118 C119 108.7(7) no
C117 C118 H118 125.6 no
C119 C118 H118 125.7 no
C115 C119 C118 106.0(6) no
C115 C119 C120 126.0(7) no
C118 C119 C120 127.9(7) no
C119 C120 H120c 109.5 no
C119 C120 H120b 109.5 no
C119 C120 H120a 109.5 no
H120c C120 H120b 109.5 no
H120c C120 H120a 109.5 no
H120b C120 H120a 109.5 no
C122 C121 H121b 109.5 no
C122 C121 H121a 109.5 no
C122 C121 H121c 109.5 no
H121b C121 H121a 109.5 no
H121b C121 H121c 109.5 no
H121a C121 H121c 109.5 no
C121 C122 C123 113.7(9) no
C121 C122 H122a 108.4 no
C121 C122 H122b 108.4 no
C123 C122 H122a 108.4 no
C123 C122 H122b 108.4 no
H122a C122 H122b 109.5 no
C122 C123 C124 115.5(7) no
C122 C123 H123b 108.0 no
C122 C123 H123a 108.0 no
C124 C123 H123b 107.9 no
C124 C123 H123a 108.0 no
H123b C123 H123a 109.5 no
C123 C124 C125 113.7(6) no
C123 C124 H124a 108.4 no
C123 C124 H124b 108.4 no
C125 C124 H124a 108.4 no
C125 C124 H124b 108.4 no
H124a C124 H124b 109.5 no
C124 C125 C126 112.7(6) no
C124 C125 H125a 108.7 no
C124 C125 H125b 108.7 no
C126 C125 H125a 108.7 no
C126 C125 H125b 108.7 no
H125a C125 H125b 109.5 no
C125 C126 C127 114.8(5) no
C125 C126 H126b 108.1 no
C125 C126 H126a 108.1 no
C127 C126 H126b 108.1 no
C127 C126 H126a 108.1 no
H126b C126 H126a 109.5 no
Ir11 C127 Mo11 78.1(2) no
Ir11 C127 Mo12 77.9(2) no
Ir11 C127 C126 130.4(4) no
Ir11 C127 C128 107.8(4) no
Mo11 C127 Mo12 127.9(3) no
Mo11 C127 C126 115.1(4) no
Mo11 C127 C128 73.7(4) no
Mo12 C127 C126 115.7(4) no
Mo12 C127 C128 70.8(4) no
C126 C127 C128 121.7(5) no
Ir12 C128 Mo11 77.5(2) no
Ir12 C128 Mo12 77.4(2) no
Ir12 C128 C127 105.3(4) no
Ir12 C128 C129 125.3(5) no
Mo11 C128 Mo12 126.2(3) no
Mo11 C128 C127 69.6(3) no
Mo11 C128 C129 118.3(4) no
Mo12 C128 C127 72.4(4) no
Mo12 C128 C129 115.1(4) no
C127 C128 C129 129.4(6) no
S1 C129 C128 124.3(5) no
S1 C129 C130 107.3(5) no
C128 C129 C130 128.3(6) no
C129 C130 C230 115.0(6) no
C129 C130 H130 122.5 no
C230 C130 H130 122.5 no
Ir21 C201 O201 173.5(7) no
Ir21 C202 O202 178.5(6) no
Ir22 C203 O203 173.4(6) no
Ir22 C204 O204 178.9(7) no
Ir21 C205 Mo21 81.1(3) no
Ir21 C205 O205 122.1(5) no
Mo21 C205 O205 156.7(6) no
Ir22 C206 Mo21 80.1(3) no
Ir22 C206 O206 122.7(6) no
Mo21 C206 O206 157.2(7) no
Ir21 C207 Mo22 80.7(3) no
Ir21 C207 O207 124.6(5) no
Mo22 C207 O207 154.8(6) no
Ir22 C208 Mo22 81.6(2) no
Ir22 C208 O208 124.6(5) no
Mo22 C208 O208 153.8(6) no
C210 C209 C213 109.2(7) no
C210 C209 H209 125.4 no
C213 C209 H209 125.4 no
C209 C210 C211 108.0(8) no
C209 C210 H210 126.0 no
C211 C210 H210 126.0 no
C210 C211 C212 108.7(7) no
C210 C211 H211 125.6 no
C212 C211 H211 125.6 no
C211 C212 C213 107.6(8) no
C211 C212 H212 126.2 no
C213 C212 H212 126.2 no
C209 C213 C212 106.5(8) no
C209 C213 C214 125.3(9) no
C212 C213 C214 127.8(9) no
C213 C214 H214b 109.5 no
C213 C214 H214c 109.5 no
C213 C214 H214a 109.5 no
H214b C214 H214c 109.5 no
H214b C214 H214a 109.5 no
H214c C214 H214a 109.5 no
C216 C215 C219 108.6(7) no
C216 C215 H215 125.7 no
C219 C215 H215 125.7 no
C215 C216 C217 108.9(7) no
C215 C216 H216 125.6 no
C217 C216 H216 125.6 no
C216 C217 C218 107.7(8) no
C216 C217 H217 126.2 no
C218 C217 H217 126.2 no
C217 C218 C219 108.0(7) no
C217 C218 H218 126.0 no
C219 C218 H218 126.0 no
C215 C219 C218 106.9(7) no
C215 C219 C220 127.7(7) no
C218 C219 C220 125.1(7) no
C219 C220 H220b 109.5 no
C219 C220 H220c 109.5 no
C219 C220 H220a 109.5 no
H220b C220 H220c 109.5 no
H220b C220 H220a 109.5 no
H220c C220 H220a 109.5 no
C222 C221 H221a 109.5 no
C222 C221 H221c 109.5 no
C222 C221 H221b 109.5 no
H221a C221 H221c 109.5 no
H221a C221 H221b 109.5 no
H221c C221 H221b 109.5 no
C221 C222 C223 114.4(7) no
C221 C222 H222b 108.2 no
C221 C222 H222a 108.2 no
C223 C222 H222b 108.2 no
C223 C222 H222a 108.2 no
H222b C222 H222a 109.5 no
C222 C223 C224 112.4(6) no
C222 C223 H223b 108.7 no
C222 C223 H223a 108.7 no
C224 C223 H223b 108.7 no
C224 C223 H223a 108.7 no
H223b C223 H223a 109.5 no
C223 C224 C225 116.2(6) no
C223 C224 H224a 107.8 no
C223 C224 H224b 107.8 no
C225 C224 H224a 107.8 no
C225 C224 H224b 107.8 no
H224a C224 H224b 109.5 no
C224 C225 C226 112.2(6) no
C224 C225 H225b 108.8 no
C224 C225 H225a 108.8 no
C226 C225 H225b 108.8 no
C226 C225 H225a 108.8 no
H225b C225 H225a 109.5 no
C225 C226 C227 116.8(6) no
C225 C226 H226a 107.6 no
C225 C226 H226b 107.6 no
C227 C226 H226a 107.6 no
C227 C226 H226b 107.6 no
H226a C226 H226b 109.5 no
Ir21 C227 Mo21 78.1(2) no
Ir21 C227 Mo22 77.3(2) no
Ir21 C227 C226 130.3(4) no
Ir21 C227 C228 106.7(4) no
Mo21 C227 Mo22 126.9(3) no
Mo21 C227 C226 113.7(4) no
Mo21 C227 C228 71.5(4) no
Mo22 C227 C226 118.2(4) no
Mo22 C227 C228 71.8(3) no
C226 C227 C228 122.9(6) no
Ir22 C228 Mo21 77.7(2) no
Ir22 C228 Mo22 77.6(2) no
Ir22 C228 C227 107.4(4) no
Ir22 C228 C229 127.1(4) no
Mo21 C228 Mo22 128.0(3) no
Mo21 C228 C227 72.7(4) no
Mo21 C228 C229 116.2(4) no
Mo22 C228 C227 72.4(4) no
Mo22 C228 C229 115.2(4) no
C227 C228 C229 125.5(6) no
S1 C229 C228 119.2(5) no
S1 C229 C230 108.1(5) no
C228 C229 C230 132.7(6) no
C130 C230 C229 114.9(6) no
C130 C230 H230 122.6 no
C229 C230 H230 122.6 no

loop_
_geom_bond_atom_site_label_1
_geom_bond_atom_site_label_2
_geom_bond_distance
_geom_bond_publ_flag
Ir11 Ir12 2.6963(4) yes
Ir11 Mo11 2.8027(7) yes
Ir11 Mo12 2.8223(6) yes
Ir11 C101 1.906(7) no
Ir11 C102 1.901(8) no
Ir11 C105 2.343(8) no
Ir11 C107 2.344(8) no
Ir11 C127 2.114(7) no
Ir12 Mo11 2.8386(7) yes
Ir12 Mo12 2.8054(6) yes
Ir12 C103 1.898(7) no
Ir12 C104 1.902(7) no
Ir12 C106 2.389(7) no
Ir12 C108 2.338(7) no
Ir12 C128 2.139(7) no
Ir21 Ir22 2.6960(4) yes
Ir21 Mo21 2.8307(6) yes
Ir21 Mo22 2.8039(6) yes
Ir21 C201 1.905(7) no
Ir21 C202 1.909(8) no
Ir21 C205 2.343(7) no
Ir21 C207 2.324(7) no
Ir21 C227 2.125(6) no
Ir22 Mo21 2.8161(6) yes
Ir22 Mo22 2.8152(6) yes
Ir22 C203 1.905(7) no
Ir22 C204 1.916(8) no
Ir22 C206 2.359(8) no
Ir22 C208 2.311(7) no
Ir22 C228 2.139(6) no
Mo11 C105 1.987(7) no
Mo11 C106 1.982(7) no
Mo11 C127 2.328(7) no
Mo11 C128 2.384(6) no
Mo12 C107 1.983(7) no
Mo12 C108 1.989(7) no
Mo12 C127 2.364(7) no
Mo12 C128 2.342(6) no
Mo21 C205 1.991(7) no
Mo21 C206 1.996(8) no
Mo21 C227 2.360(7) no
Mo21 C228 2.345(6) no
Mo22 C207 1.991(7) no
Mo22 C208 1.981(7) no
Mo22 C227 2.356(6) no
Mo22 C228 2.348(6) no
Cl1 C01 1.753(9) no
Cl2 C01 1.744(9) no
S1 C129 1.746(7) no
S1 C229 1.731(6) no
O101 C101 1.145(8) no
O102 C102 1.133(9) no
O103 C103 1.148(8) no
O104 C104 1.142(8) no
O105 C105 1.159(8) no
O106 C106 1.166(8) no
O107 C107 1.176(8) no
O108 C108 1.179(8) no
O201 C201 1.138(8) no
O202 C202 1.138(8) no
O203 C203 1.144(8) no
O204 C204 1.130(8) no
O205 C205 1.170(8) no
O206 C206 1.154(9) no
O207 C207 1.174(8) no
O208 C208 1.172(7) no
C01 H01a 0.95 no
C01 H01b 0.95 no
C109 C110 1.390(10) no
C109 C113 1.380(10) no
C109 H109 0.95 no
C110 C111 1.390(10) no
C110 H110 0.95 no
C111 C112 1.420(10) no
C111 H111 0.95 no
C112 C113 1.410(10) no
C112 H112 0.95 no
C113 C114 1.500(10) no
C114 H114a 0.95 no
C114 H114b 0.95 no
C114 H114c 0.95 no
C115 C116 1.400(10) no
C115 C119 1.430(10) no
C115 H115 0.95 no
C116 C117 1.410(10) no
C116 H116 0.95 no
C117 C118 1.400(10) no
C117 H117 0.95 no
C118 C119 1.430(10) no
C118 H118 0.95 no
C119 C120 1.500(10) no
C120 H120c 0.95 no
C120 H120b 0.95 no
C120 H120a 0.95 no
C121 C122 1.500(10) no
C121 H121b 0.95 no
C121 H121a 0.95 no
C121 H121c 0.95 no
C122 C123 1.500(10) no
C122 H122a 0.95 no
C122 H122b 0.95 no
C123 C124 1.520(10) no
C123 H123b 0.95 no
C123 H123a 0.95 no
C124 C125 1.540(10) no
C124 H124a 0.95 no
C124 H124b 0.95 no
C125 C126 1.528(9) no
C125 H125a 0.95 no
C125 H125b 0.95 no
C126 C127 1.538(9) no
C126 H126b 0.95 no
C126 H126a 0.95 no
C127 C128 1.484(9) no
C128 C129 1.456(8) no
C129 C130 1.358(9) no
C130 C230 1.415(9) no
C130 H130 0.95 no
C209 C210 1.390(10) no
C209 C213 1.410(10) no
C209 H209 0.95 no
C210 C211 1.390(10) no
C210 H210 0.95 no
C211 C212 1.410(10) no
C211 H211 0.95 no
C212 C213 1.430(10) no
C212 H212 0.95 no
C213 C214 1.450(10) no
C214 H214b 0.95 no
C214 H214c 0.95 no
C214 H214a 0.95 no
C215 C216 1.410(10) no
C215 C219 1.400(10) no
C215 H215 0.95 no
C216 C217 1.380(10) no
C216 H216 0.95 no
C217 C218 1.420(10) no
C217 H217 0.95 no
C218 C219 1.420(10) no
C218 H218 0.95 no
C219 C220 1.480(10) no
C220 H220b 0.95 no
C220 H220c 0.95 no
C220 H220a 0.95 no
C221 C222 1.510(10) no
C221 H221a 0.95 no
C221 H221c 0.95 no
C221 H221b 0.95 no
C222 C223 1.520(10) no
C222 H222b 0.95 no
C222 H222a 0.95 no
C223 C224 1.480(10) no
C223 H223b 0.95 no
C223 H223a 0.95 no
C224 C225 1.538(9) no
C224 H224a 0.95 no
C224 H224b 0.95 no
C225 C226 1.513(9) no
C225 H225b 0.95 no
C225 H225a 0.95 no
C226 C227 1.540(9) no
C226 H226a 0.95 no
C226 H226b 0.95 no
C227 C228 1.448(8) no
C228 C229 1.482(9) no
C229 C230 1.351(9) no
C230 H230 0.95 no

loop_
_geom_contact_atom_site_label_1
_geom_contact_atom_site_label_2
_geom_contact_distance
_geom_contact_site_symmetry_2
_geom_contact_publ_flag
Cl1 C112 3.317(9) . no
Cl1 O203 3.404(9) 1_655 no
Cl1 C111 3.550(10) . no
Cl2 C109 3.430(10) 3_655 no
S1 C110 3.561(8) . no
O101 C218 3.416(9) 1_554 no
O102 O103 3.060(8) 4_554 no
O102 C103 3.311(9) 4_554 no
O102 O108 3.464(9) 4_554 no
O103 C215 3.422(9) 1_655 no
O103 C221 3.570(10) 4_554 no
O104 C120 3.330(10) 1_655 no
O104 C115 3.348(9) 1_655 no
O104 C119 3.391(9) 1_655 no
O104 C221 3.600(10) 4_554 no
O105 C114 3.120(10) . no
O105 C113 3.290(10) . no
O105 C223 3.293(8) 1_554 no
O105 C120 3.330(10) 1_655 no
O105 C222 3.409(9) 1_554 no
O105 C112 3.430(10) . no
O106 C118 3.009(8) 1_655 no
O106 C111 3.200(10) . no
O106 C112 3.360(10) . no
O106 O208 3.396(8) 1_655 no
O106 C119 3.435(9) 1_655 no
O106 C120 3.440(10) 1_655 no
O107 C115 3.149(9) . no
O107 C216 3.210(10) 4_554 no
O107 C117 3.368(9) 4_554 no
O107 C119 3.534(9) . no
O108 C116 3.182(9) . no
O108 C217 3.290(9) 4_554 no
O201 C114 3.340(10) 1_556 no
O202 O202 3.000(10) 3_556 no
O202 C202 3.550(9) 3_556 no
O202 C209 3.590(9) 1_455 no
O203 C112 3.285(9) 1_455 no
O203 C111 3.490(10) 1_455 no
O204 C212 3.520(10) 1_455 no
O205 C209 3.207(9) . no
O205 O205 3.290(10) 3_656 no
O205 C209 3.310(9) 3_656 no
O205 C121 3.400(10) 3 no
O205 C213 3.510(10) . no
O205 C214 3.580(10) . no
O206 C214 3.270(10) . no
O206 C01 3.27(2) 3_655 no
O206 C212 3.300(10) . no
O206 C213 3.340(10) . no
O207 C218 3.190(10) . no
O207 C219 3.428(9) . no
O207 C220 3.450(10) . no
O208 C220 3.160(10) . no
O208 C111 3.176(9) 1_455 no
O208 C215 3.240(10) . no
O208 C219 3.258(9) . no
O208 C211 3.285(9) 1_455 no
C01 C01 2.74(3) 3_755 no
C104 C120 3.560(10) 1_655 no
C105 C113 2.800(10) . no
C105 C112 2.950(10) . no
C105 C114 3.100(10) . no
C105 C109 3.490(10) . no
C106 C111 2.730(10) . no
C106 C112 2.870(10) . no
C106 C110 3.510(10) . no
C107 C115 2.720(10) . no
C107 C119 2.960(10) . no
C107 C120 3.380(10) . no
C107 C116 3.470(10) . no
C108 C116 2.740(10) . no
C108 C117 3.190(10) . no
C108 C115 3.270(10) . no
C109 C126 3.310(10) . no
C109 C127 3.440(10) . no
C109 C125 3.510(10) . no
C110 C128 3.520(10) . no
C110 C127 3.590(10) . no
C110 C129 3.590(10) . no
C115 C217 3.500(10) 4_554 no
C115 C218 3.540(10) 4_554 no
C116 C217 3.540(10) 4_554 no
C117 C129 3.460(10) . no
C117 C128 3.543(9) . no
C118 C128 3.391(9) . no
C118 C129 3.405(9) . no
C118 C127 3.439(9) . no
C118 C126 3.460(10) . no
C205 C209 2.750(10) . no
C205 C213 3.010(10) . no
C205 C210 3.440(10) . no
C205 C214 3.460(10) . no
C206 C212 2.770(10) . no
C206 C213 2.880(10) . no
C206 C214 3.260(10) . no
C206 C211 3.560(10) . no
C207 C218 2.730(10) . no
C207 C219 2.960(10) . no
C207 C220 3.410(10) . no
C207 C217 3.470(10) . no
C208 C215 2.770(10) . no
C208 C219 2.850(10) . no
C208 C220 3.230(10) . no
C208 C216 3.560(10) . no
C210 C226 3.360(10) . no
C210 C227 3.490(10) . no
C211 C229 3.330(10) . no
C211 C228 3.410(10) . no
C216 C230 3.370(10) . no
C216 C229 3.400(10) . no
C216 C228 3.470(10) . no
C217 C226 3.490(10) . no
C217 C227 3.500(10) . no
Ir11 C102 1.901(8) . no
Ir11 C101 1.906(7) . no
Ir11 C105 2.343(8) . no
Ir11 C107 2.344(8) . no
Ir11 C104 3.365(7) . no
Ir11 C108 3.519(8) . no
Ir12 C103 1.898(7) . no
Ir12 C104 1.902(7) . no
Ir12 C108 2.338(7) . no
Ir12 C106 2.389(7) . no
Ir12 C105 3.388(8) . no
Ir12 C102 3.421(7) . no
Mo11 C106 1.982(7) . no
Mo11 C105 1.987(7) . no
Mo12 C107 1.983(7) . no
Mo12 C108 1.989(7) . no
